data_4102225
loop_
_publ_author_name
'Jianwei Sun'
'Gregory C. Fu'

_publ_section_title
;
 Phosphine-Catalyzed Formation of Carbon-Sulfur Bonds: Catalytic
 Asymmetric Synthesis of \g-Thioesters
;
_journal_name_full 'Journal of the American Chemical Society'
_journal_page_first 4568
_journal_page_last 4569
_journal_paper_doi 10.1021/ja101251d
_journal_volume 132
_journal_year 2010
_chemical_absolute_configuration ad
_chemical_formula_sum 'C18 H24 O5 S'
_chemical_formula_weight 352.43
_chemical_name_systematic
; 
 ? 
;
_space_group_IT_number 4
_symmetry_cell_setting monoclinic
_symmetry_space_group_name_Hall 'P 2yb'
_symmetry_space_group_name_H-M 'P 1 21 1'
_atom_sites_solution_hydrogens geom
_atom_sites_solution_primary direct
_atom_sites_solution_secondary difmap
_audit_creation_method SHELXL-97
_cell_angle_alpha 90.00
_cell_angle_beta 95.9520(10)
_cell_angle_gamma 90.00
_cell_formula_units_Z 2
_cell_length_a 9.6979(2)
_cell_length_b 5.66190(10)
_cell_length_c 16.9349(3)
_cell_measurement_reflns_used 9958
_cell_measurement_temperature 100(2)
_cell_measurement_theta_max 68.30
_cell_measurement_theta_min 4.58
_cell_volume 924.86(3)
_computing_cell_refinement 'SAINT 7.46A (Bruker-AXS, 2009)'
_computing_data_collection 'APEX2 v2009.3.0 (Bruker-AXS, 2009)'
_computing_data_reduction 'SAINT 7.46A (Bruker-AXS, 2009)'
_computing_molecular_graphics 'Bruker SHELXTL'
_computing_publication_material 'Bruker SHELXTL'
_computing_structure_refinement 'SHELXL-97 (Sheldrick, 2008)'
_computing_structure_solution 'SHELXS-97 (Sheldrick, 2008)'
_diffrn_ambient_temperature 100(2)
_diffrn_detector_area_resol_mean 8.3
_diffrn_measured_fraction_theta_full 0.959
_diffrn_measured_fraction_theta_max 0.959
_diffrn_measurement_device_type 'Bruker Smart APEX CCD'
_diffrn_measurement_method 'omega and phi scans'
_diffrn_radiation_monochromator graphite
_diffrn_radiation_source 'fine-focus sealed tube'
_diffrn_radiation_type CuK\a
_diffrn_radiation_wavelength 1.54178
_diffrn_reflns_av_R_equivalents 0.0234
_diffrn_reflns_av_sigmaI/netI 0.0196
_diffrn_reflns_limit_h_max 8
_diffrn_reflns_limit_h_min -10
_diffrn_reflns_limit_k_max 6
_diffrn_reflns_limit_k_min -6
_diffrn_reflns_limit_l_max 20
_diffrn_reflns_limit_l_min -20
_diffrn_reflns_number 17826
_diffrn_reflns_theta_full 67.73
_diffrn_reflns_theta_max 67.73
_diffrn_reflns_theta_min 2.62
_exptl_absorpt_coefficient_mu 1.757
_exptl_absorpt_correction_T_max 0.9330
_exptl_absorpt_correction_T_min 0.5053
_exptl_absorpt_correction_type multi-scan
_exptl_absorpt_process_details 'SADABS (Sheldrick, 2009)'
_exptl_crystal_colour colourless
_exptl_crystal_density_diffrn 1.266
_exptl_crystal_density_method 'not measured'
_exptl_crystal_description plate
_exptl_crystal_F_000 376
_exptl_crystal_size_max 0.45
_exptl_crystal_size_mid 0.40
_exptl_crystal_size_min 0.04
_refine_diff_density_max 0.155
_refine_diff_density_min -0.265
_refine_diff_density_rms 0.040
_refine_ls_abs_structure_details 'Flack H D (1983), Acta Cryst. A39, 876-881'
_refine_ls_abs_structure_Flack 0.046(12)
_refine_ls_extinction_method none
_refine_ls_goodness_of_fit_ref 1.049
_refine_ls_hydrogen_treatment constr
_refine_ls_matrix_type full
_refine_ls_number_parameters 229
_refine_ls_number_reflns 3228
_refine_ls_number_restraints 47
_refine_ls_restrained_S_all 1.044
_refine_ls_R_factor_all 0.0259
_refine_ls_R_factor_gt 0.0258
_refine_ls_shift/su_max 0.000
_refine_ls_shift/su_mean 0.000
_refine_ls_structure_factor_coef Fsqd
_refine_ls_weighting_details 'calc w=1/[\s^2^(Fo^2^)+(0.0368P)^2^+0.1825P] where P=(Fo^2^+2Fc^2^)/3'
_refine_ls_weighting_scheme calc
_refine_ls_wR_factor_gt 0.0658
_refine_ls_wR_factor_ref 0.0659
_reflns_number_gt 3199
_reflns_number_total 3228
_reflns_threshold_expression >2sigma(I)
_cod_data_source_file ja101251d_si_002.cif
_cod_data_source_block d09063
_cod_database_code 4102225

loop_
_symmetry_equiv_pos_as_xyz
'x, y, z'
'-x, y+1/2, -z'

loop_
_atom_site_label
_atom_site_type_symbol
_atom_site_fract_x
_atom_site_fract_y
_atom_site_fract_z
_atom_site_U_iso_or_equiv
_atom_site_adp_type
_atom_site_occupancy
_atom_site_symmetry_multiplicity
_atom_site_calc_flag
_atom_site_refinement_flags
_atom_site_disorder_assembly
_atom_site_disorder_group
S1 S 0.59204(4) 0.50388(8) 0.277959(19) 0.03268(11) Uani 1 1 d . . .
C1 C 0.44411(14) 0.5166(3) 0.20148(7) 0.0246(3) Uani 1 1 d . . .
H1 H 0.3893 0.3674 0.2032 0.030 Uiso 1 1 calc R . .
C2 C 0.35347(16) 0.7208(2) 0.21613(8) 0.0240(3) Uani 1 1 d . . .
H2 H 0.3945 0.8733 0.2202 0.029 Uiso 1 1 calc R . .
C3 C 0.21888(15) 0.7035(2) 0.22394(8) 0.0228(3) Uani 1 1 d . . .
H3 H 0.1768 0.5520 0.2242 0.027 Uiso 1 1 calc R . .
C4 C 0.13373(16) 0.9168(2) 0.23229(8) 0.0249(3) Uani 1 1 d . . .
O1 O -0.00125(11) 0.86697(19) 0.21364(6) 0.0304(2) Uani 1 1 d DU A .
C5 C -0.09792(18) 1.0580(3) 0.22451(10) 0.0421(5) Uani 1 1 d DU . .
C5A H -0.1078 1.0793 0.2817 0.051 Uiso 0.525(5) 1 calc PR A 1
C5B H -0.0632 1.2075 0.2036 0.051 Uiso 0.525(5) 1 calc PR A 1
C5C H -0.1875 0.9877 0.2353 0.051 Uiso 0.475(5) 1 calc PR A 2
C5D H -0.0621 1.1491 0.2722 0.051 Uiso 0.475(5) 1 calc PR A 2
C6 C -0.2280(3) 0.9988(6) 0.18293(18) 0.0352(8) Uani 0.525(5) 1 d PDU A 1
H6A H -0.2945 1.1259 0.1893 0.053 Uiso 0.525(5) 1 calc PR A 1
H6B H -0.2620 0.8515 0.2043 0.053 Uiso 0.525(5) 1 calc PR A 1
H6C H -0.2172 0.9781 0.1264 0.053 Uiso 0.525(5) 1 calc PR A 1
C6A C -0.1220(4) 1.2106(6) 0.1627(2) 0.0335(9) Uani 0.475(5) 1 d PDU A 2
H6D H -0.1875 1.3324 0.1760 0.050 Uiso 0.475(5) 1 calc PR A 2
H6E H -0.1611 1.1244 0.1154 0.050 Uiso 0.475(5) 1 calc PR A 2
H6F H -0.0346 1.2852 0.1520 0.050 Uiso 0.475(5) 1 calc PR A 2
O2 O 0.17713(11) 1.11164(18) 0.25113(6) 0.0301(2) Uani 1 1 d . . .
C7 C 0.50011(15) 0.5369(3) 0.11988(8) 0.0277(3) Uani 1 1 d . . .
H7A H 0.5503 0.6884 0.1170 0.033 Uiso 1 1 calc R . .
H7B H 0.5667 0.4072 0.1140 0.033 Uiso 1 1 calc R . .
C8 C 0.38360(15) 0.5249(3) 0.05191(8) 0.0246(3) Uani 1 1 d . . .
H8A H 0.3137 0.6475 0.0601 0.030 Uiso 1 1 calc R . .
H8B H 0.4222 0.5600 0.0013 0.030 Uiso 1 1 calc R . .
C9 C 0.31382(15) 0.2875(2) 0.04570(8) 0.0241(3) Uani 1 1 d U . .
O3 O 0.18577(13) 0.3047(2) 0.00877(9) 0.0479(4) Uani 1 1 d U . .
C10 C 0.1129(2) 0.0830(4) -0.00405(18) 0.0657(7) Uani 1 1 d U . .
H10A H 0.1678 -0.0247 -0.0335 0.099 Uiso 1 1 calc R . .
H10B H 0.0229 0.1111 -0.0346 0.099 Uiso 1 1 calc R . .
H10C H 0.0985 0.0125 0.0473 0.099 Uiso 1 1 calc R . .
O4 O 0.36434(12) 0.10355(19) 0.06844(7) 0.0330(2) Uani 1 1 d . . .
O5 O 0.93135(11) 0.25263(18) 0.61493(6) 0.0268(2) Uani 1 1 d . . .
C11 C 0.51028(16) 0.3696(3) 0.35955(9) 0.0303(3) Uani 1 1 d . . .
H11A H 0.4372 0.4750 0.3763 0.036 Uiso 1 1 calc R . .
H11B H 0.4672 0.2169 0.3425 0.036 Uiso 1 1 calc R . .
C12 C 0.62173(15) 0.3317(3) 0.42733(8) 0.0249(3) Uani 1 1 d . . .
C13 C 0.64355(14) 0.4970(3) 0.48816(8) 0.0243(3) Uani 1 1 d . . .
H13 H 0.5870 0.6342 0.4870 0.029 Uiso 1 1 calc R . .
C14 C 0.74668(15) 0.4646(3) 0.55051(8) 0.0245(3) Uani 1 1 d . . .
H14 H 0.7598 0.5783 0.5919 0.029 Uiso 1 1 calc R . .
C15 C 0.83096(15) 0.2647(2) 0.55223(8) 0.0223(3) Uani 1 1 d . . .
C16 C 0.81053(16) 0.0963(2) 0.49204(8) 0.0257(3) Uani 1 1 d . . .
H16 H 0.8671 -0.0408 0.4931 0.031 Uiso 1 1 calc R . .
C17 C 0.70572(16) 0.1320(3) 0.43016(8) 0.0271(3) Uani 1 1 d . . .
H17 H 0.6915 0.0175 0.3891 0.033 Uiso 1 1 calc R . .
C18 C 1.01623(16) 0.0455(3) 0.62190(9) 0.0313(3) Uani 1 1 d . . .
H18A H 0.9573 -0.0946 0.6234 0.047 Uiso 1 1 calc R . .
H18B H 1.0794 0.0541 0.6709 0.047 Uiso 1 1 calc R . .
H18C H 1.0702 0.0353 0.5762 0.047 Uiso 1 1 calc R . .

loop_
_atom_site_aniso_label
_atom_site_aniso_U_11
_atom_site_aniso_U_22
_atom_site_aniso_U_33
_atom_site_aniso_U_23
_atom_site_aniso_U_13
_atom_site_aniso_U_12
S1 0.02181(19) 0.0543(2) 0.02165(16) 0.00899(17) 0.00087(12) 0.00238(17)
C1 0.0220(7) 0.0310(7) 0.0203(6) 0.0033(6) 0.0000(5) 0.0010(6)
C2 0.0286(8) 0.0239(7) 0.0188(6) 0.0024(5) -0.0003(5) -0.0031(6)
C3 0.0273(8) 0.0210(7) 0.0198(6) 0.0014(5) 0.0013(5) 0.0001(5)
C4 0.0320(9) 0.0248(7) 0.0173(6) -0.0003(5) -0.0013(5) 0.0027(6)
O1 0.0293(6) 0.0310(6) 0.0291(5) -0.0085(4) -0.0054(4) 0.0097(5)
C5 0.0387(10) 0.0410(10) 0.0437(9) -0.0175(7) -0.0093(7) 0.0182(7)
C6 0.0317(17) 0.0346(16) 0.0380(15) -0.0014(15) -0.0026(11) 0.0063(14)
C6A 0.033(2) 0.0347(18) 0.0312(17) -0.0021(13) -0.0031(13) 0.0107(14)
O2 0.0372(7) 0.0231(5) 0.0296(5) -0.0014(4) 0.0010(4) 0.0032(4)
C7 0.0265(8) 0.0351(8) 0.0215(6) 0.0039(6) 0.0027(5) 0.0022(6)
C8 0.0280(7) 0.0238(7) 0.0218(6) 0.0035(6) 0.0015(5) 0.0019(6)
C9 0.0259(8) 0.0249(7) 0.0227(6) 0.0020(6) 0.0081(5) 0.0037(6)
O3 0.0277(7) 0.0245(6) 0.0878(10) 0.0059(6) -0.0125(6) -0.0013(5)
C10 0.0373(12) 0.0334(10) 0.122(2) 0.0035(11) -0.0136(12) -0.0103(8)
O4 0.0431(7) 0.0224(5) 0.0331(5) 0.0044(4) 0.0022(5) 0.0079(5)
O5 0.0279(6) 0.0289(5) 0.0230(5) 0.0005(4) -0.0007(4) 0.0071(4)
C11 0.0267(8) 0.0408(9) 0.0237(7) 0.0066(6) 0.0032(5) -0.0048(6)
C12 0.0235(8) 0.0306(8) 0.0212(6) 0.0035(6) 0.0046(5) -0.0040(6)
C13 0.0245(7) 0.0244(7) 0.0248(6) 0.0030(6) 0.0060(5) 0.0046(6)
C14 0.0279(8) 0.0236(7) 0.0225(6) -0.0019(5) 0.0046(5) 0.0005(6)
C15 0.0225(7) 0.0257(7) 0.0193(6) 0.0041(5) 0.0045(5) -0.0003(5)
C16 0.0313(9) 0.0211(7) 0.0249(7) 0.0015(6) 0.0046(6) 0.0036(6)
C17 0.0349(9) 0.0237(7) 0.0229(7) -0.0009(6) 0.0037(6) -0.0040(6)
C18 0.0294(8) 0.0319(9) 0.0321(7) 0.0052(6) 0.0004(6) 0.0096(6)

loop_
_atom_type_symbol
_atom_type_description
_atom_type_scat_dispersion_real
_atom_type_scat_dispersion_imag
_atom_type_scat_source
C C 0.0181 0.0091 'International Tables Vol C Tables 4.2.6.8 and 6.1.1.4'
H H 0.0000 0.0000 'International Tables Vol C Tables 4.2.6.8 and 6.1.1.4'
O O 0.0492 0.0322 'International Tables Vol C Tables 4.2.6.8 and 6.1.1.4'
S S 0.3331 0.5567 'International Tables Vol C Tables 4.2.6.8 and 6.1.1.4'

loop_
_geom_angle_atom_site_label_1
_geom_angle_atom_site_label_2
_geom_angle_atom_site_label_3
_geom_angle
C11 S1 C1 100.46(7)
C2 C1 C7 111.15(12)
C2 C1 S1 110.21(10)
C7 C1 S1 108.31(9)
C2 C1 H1 109.0
C7 C1 H1 109.0
S1 C1 H1 109.0
C3 C2 C1 124.23(13)
C3 C2 H2 117.9
C1 C2 H2 117.9
C2 C3 C4 120.90(13)
C2 C3 H3 119.5
C4 C3 H3 119.5
O2 C4 O1 123.79(13)
O2 C4 C3 125.93(14)
O1 C4 C3 110.25(12)
C4 O1 C5 116.02(12)
C6A C5 C6 72.3(2)
C6A C5 O1 115.87(19)
C6 C5 O1 108.23(18)
C6A C5 C5A 130.5
C6 C5 C5A 110.1
O1 C5 C5A 110.1
C6A C5 C5B 38.6
C6 C5 C5B 110.1
O1 C5 C5B 110.1
C5A C5 C5B 108.4
C6A C5 C5C 108.3
C6 C5 C5C 41.0
O1 C5 C5C 108.3
C5A C5 C5C 72.1
C5B C5 C5C 138.4
C6A C5 C5D 108.3
C6 C5 C5D 138.3
O1 C5 C5D 108.3
C5A C5 C5D 36.9
C5B C5 C5D 75.0
C5C C5 C5D 107.4
C5 C6 H6A 109.5
C5 C6 H6B 109.5
H6A C6 H6B 109.5
C5 C6 H6C 109.5
H6A C6 H6C 109.5
H6B C6 H6C 109.5
C5 C6A H6D 109.5
C5 C6A H6E 109.5
H6D C6A H6E 109.5
C5 C6A H6F 109.5
H6D C6A H6F 109.5
H6E C6A H6F 109.5
C8 C7 C1 111.74(11)
C8 C7 H7A 109.3
C1 C7 H7A 109.3
C8 C7 H7B 109.3
C1 C7 H7B 109.3
H7A C7 H7B 107.9
C9 C8 C7 112.62(12)
C9 C8 H8A 109.1
C7 C8 H8A 109.1
C9 C8 H8B 109.1
C7 C8 H8B 109.1
H8A C8 H8B 107.8
O4 C9 O3 122.96(14)
O4 C9 C8 126.07(14)
O3 C9 C8 110.95(12)
C9 O3 C10 115.06(13)
O3 C10 H10A 109.5
O3 C10 H10B 109.5
H10A C10 H10B 109.5
O3 C10 H10C 109.5
H10A C10 H10C 109.5
H10B C10 H10C 109.5
C15 O5 C18 117.57(11)
C12 C11 S1 107.56(10)
C12 C11 H11A 110.2
S1 C11 H11A 110.2
C12 C11 H11B 110.2
S1 C11 H11B 110.2
H11A C11 H11B 108.5
C17 C12 C13 118.52(13)
C17 C12 C11 120.85(14)
C13 C12 C11 120.63(14)
C14 C13 C12 121.07(13)
C14 C13 H13 119.5
C12 C13 H13 119.5
C13 C14 C15 119.82(13)
C13 C14 H14 120.1
C15 C14 H14 120.1
O5 C15 C14 115.20(12)
O5 C15 C16 124.74(12)
C14 C15 C16 120.06(13)
C15 C16 C17 119.10(13)
C15 C16 H16 120.4
C17 C16 H16 120.4
C12 C17 C16 121.43(13)
C12 C17 H17 119.3
C16 C17 H17 119.3
O5 C18 H18A 109.5
O5 C18 H18B 109.5
H18A C18 H18B 109.5
O5 C18 H18C 109.5
H18A C18 H18C 109.5
H18B C18 H18C 109.5

loop_
_geom_bond_atom_site_label_1
_geom_bond_atom_site_label_2
_geom_bond_distance
S1 C11 1.8285(15)
S1 C1 1.8318(13)
C1 C2 1.489(2)
C1 C7 1.5405(17)
C1 H1 1.0000
C2 C3 1.329(2)
C2 H2 0.9500
C3 C4 1.4781(19)
C3 H3 0.9500
C4 O2 1.2116(18)
C4 O1 1.3444(19)
O1 C5 1.4554(18)
C5 C6A 1.359(4)
C5 C6 1.419(3)
C5 C5A 0.9900
C5 C5B 0.9900
C5 C5C 0.9900
C5 C5D 0.9900
C6 H6A 0.9800
C6 H6B 0.9800
C6 H6C 0.9800
C6A H6D 0.9800
C6A H6E 0.9800
C6A H6F 0.9800
C7 C8 1.5285(18)
C7 H7A 0.9900
C7 H7B 0.9900
C8 C9 1.504(2)
C8 H8A 0.9900
C8 H8B 0.9900
C9 O4 1.1974(18)
C9 O3 1.3348(19)
O3 C10 1.446(2)
C10 H10A 0.9800
C10 H10B 0.9800
C10 H10C 0.9800
O5 C15 1.3658(17)
O5 C18 1.4304(17)
C11 C12 1.508(2)
C11 H11A 0.9900
C11 H11B 0.9900
C12 C17 1.391(2)
C12 C13 1.392(2)
C13 C14 1.389(2)
C13 H13 0.9500
C14 C15 1.395(2)
C14 H14 0.9500
C15 C16 1.395(2)
C16 C17 1.397(2)
C16 H16 0.9500
C17 H17 0.9500
C18 H18A 0.9800
C18 H18B 0.9800
C18 H18C 0.9800
